data_4508663
loop_
_publ_author_name
'Li, Ming'
'Xiang, Jiangfeng'
'Yuan, Liangjie'
'Wu, Simin'
'Chen, Shuoping'
'Sun, Jutang'

_publ_section_title
;
 Syntheses, Structures, and Photoluminescence of Three Novel Coordination
 Polymers Constructed from Dimeric d10Metal Units
;
_journal_issue 9
_journal_name_full 'Crystal Growth &amp; Design'
_journal_page_first 2036
_journal_paper_doi 10.1021/cg060042k
_journal_volume 6
_journal_year 2006
_chemical_formula_sum 'C42 H10 La2 N6 O30 Zn3'
_chemical_formula_weight 1552.49
_chemical_name_systematic
; 
 ? 
;
_space_group_IT_number 2
_symmetry_cell_setting triclinic
_symmetry_space_group_name_Hall '-P 1'
_symmetry_space_group_name_H-M 'P -1'
_atom_sites_solution_hydrogens geom
_atom_sites_solution_primary direct
_atom_sites_solution_secondary difmap
_audit_creation_method SHELXL-97
_cell_angle_alpha 96.125(3)
_cell_angle_beta 99.935(2)
_cell_angle_gamma 100.517(3)
_cell_formula_units_Z 1
_cell_length_a 7.4469(12)
_cell_length_b 12.569(2)
_cell_length_c 17.759(3)
_cell_measurement_reflns_used 4083
_cell_measurement_temperature 293(2)
_cell_measurement_theta_max 28.18
_cell_measurement_theta_min 2.35
_cell_volume 1593.3(5)
_computing_cell_refinement 'Bruker SMART'
_computing_data_collection 'Bruker SMART'
_computing_data_reduction 'Bruker SAINT'
_computing_molecular_graphics 'Bruker SHELXTL'
_computing_publication_material 'Bruker SHELXTL'
_computing_structure_refinement 'SHELXL-97 (Sheldrick, 1997)'
_computing_structure_solution 'SHELXS-97 (Sheldrick, 1990)'
_diffrn_ambient_temperature 293(2)
_diffrn_measured_fraction_theta_full 0.553
_diffrn_measured_fraction_theta_max 0.553
_diffrn_measurement_device_type 'CCD area detector'
_diffrn_measurement_method 'phi and omega scans'
_diffrn_radiation_monochromator graphite
_diffrn_radiation_source 'fine-focus sealed tube'
_diffrn_radiation_type MoK\a
_diffrn_radiation_wavelength 0.71073
_diffrn_reflns_av_R_equivalents 0.0294
_diffrn_reflns_av_sigmaI/netI 0.1264
_diffrn_reflns_limit_h_max 9
_diffrn_reflns_limit_h_min -9
_diffrn_reflns_limit_k_max 16
_diffrn_reflns_limit_k_min -10
_diffrn_reflns_limit_l_max 14
_diffrn_reflns_limit_l_min -23
_diffrn_reflns_number 5927
_diffrn_reflns_theta_full 28.26
_diffrn_reflns_theta_max 28.26
_diffrn_reflns_theta_min 1.18
_exptl_absorpt_coefficient_mu 2.508
_exptl_absorpt_correction_T_max 0.5728
_exptl_absorpt_correction_T_min 0.4262
_exptl_absorpt_correction_type multi-scan
_exptl_absorpt_process_details SADABS
_exptl_crystal_colour colorless
_exptl_crystal_density_diffrn 1.618
_exptl_crystal_density_meas 0
_exptl_crystal_density_method 'not measured'
_exptl_crystal_description block
_exptl_crystal_F_000 748
_exptl_crystal_size_max 0.20
_exptl_crystal_size_mid 0.18
_exptl_crystal_size_min 0.08
_refine_diff_density_max 1.026
_refine_diff_density_min -0.905
_refine_diff_density_rms 0.273
_refine_ls_extinction_coef 0.0141(10)
_refine_ls_extinction_expression Fc^*^=kFc[1+0.001xFc^2^\l^3^/sin(2\q)]^-1/4^
_refine_ls_extinction_method SHELXL
_refine_ls_goodness_of_fit_ref 0.942
_refine_ls_hydrogen_treatment mixed
_refine_ls_matrix_type full
_refine_ls_number_parameters 409
_refine_ls_number_reflns 4361
_refine_ls_number_restraints 0
_refine_ls_restrained_S_all 0.942
_refine_ls_R_factor_all 0.0719
_refine_ls_R_factor_gt 0.0566
_refine_ls_shift/su_max 0.000
_refine_ls_shift/su_mean 0.000
_refine_ls_structure_factor_coef Fsqd
_refine_ls_weighting_details 'calc w=1/[\s^2^(Fo^2^)+(0.0681P)^2^+0.0000P] where P=(Fo^2^+2Fc^2^)/3'
_refine_ls_weighting_scheme calc
_refine_ls_wR_factor_gt 0.1382
_refine_ls_wR_factor_ref 0.1531
_reflns_number_gt 3146
_reflns_number_total 4361
_reflns_threshold_expression >2sigma(I)
_cod_data_source_file cg060042ksup3.cif
_cod_data_source_block 1109am
_cod_depositor_comments
;
The following automatic conversions were performed:

'_symmetry_cell_setting' value 'Triclinic' changed to 'triclinic'
according to /home/saulius/struct/CIF-dictionaries/cif_core.dic
dictionary named 'cif_core.dic' version 2.4.2 from 2011-04-26.

Automatic conversion script
Id: cif_fix_values 1891 2012-01-12 08:04:46Z andrius 
;
_cod_original_cell_volume 1593.3(4)
_cod_original_sg_symbol_H-M P-1
_cod_database_code 4508663

loop_
_symmetry_equiv_pos_as_xyz
'x, y, z'
'-x, -y, -z'

loop_
_atom_site_label
_atom_site_type_symbol
_atom_site_fract_x
_atom_site_fract_y
_atom_site_fract_z
_atom_site_U_iso_or_equiv
_atom_site_adp_type
_atom_site_occupancy
_atom_site_symmetry_multiplicity
_atom_site_calc_flag
_atom_site_refinement_flags
_atom_site_disorder_assembly
_atom_site_disorder_group
La1 La 0.11955(7) 0.38730(4) 0.93100(3) 0.02254(18) Uani 1 1 d . . .
Zn2 Zn 0.5000 0.0000 1.0000 0.0327(4) Uani 1 2 d S . .
Zn3 Zn -0.11965(16) 0.53882(12) 0.72379(7) 0.0383(3) Uani 1 1 d . . .
C1 C 0.4711(12) 0.4200(7) 1.0863(5) 0.0215(17) Uani 1 1 d . . .
C2 C 0.5038(12) 0.3118(7) 1.1102(5) 0.0240(18) Uani 1 1 d . . .
C3 C 0.5725(14) 0.3133(8) 1.1876(5) 0.031(2) Uani 1 1 d . . .
H1 H 0.6001 0.3784 1.2215 0.037 Uiso 1 1 calc R . .
C4 C 0.6000(15) 0.2166(9) 1.2145(5) 0.036(2) Uani 1 1 d . . .
H2 H 0.6406 0.2155 1.2669 0.043 Uiso 1 1 calc R . .
C5 C 0.5665(15) 0.1226(8) 1.1627(6) 0.036(2) Uani 1 1 d . . .
H3 H 0.5864 0.0580 1.1806 0.043 Uiso 1 1 calc R . .
C6 C 0.4731(13) 0.2139(7) 1.0621(5) 0.0248(18) Uani 1 1 d . . .
C7 C 0.4049(12) 0.2018(7) 0.9731(5) 0.0254(18) Uani 1 1 d . . .
C8 C 0.0303(12) 0.6084(8) 0.8908(5) 0.0261(19) Uani 1 1 d . . .
C9 C -0.0053(13) 0.7148(8) 0.8647(6) 0.028(2) Uani 1 1 d . . .
C10 C 0.0272(13) 0.8138(9) 0.9085(5) 0.031(2) Uani 1 1 d . . .
C11 C -0.0084(17) 0.9029(9) 0.8702(7) 0.044(3) Uani 1 1 d . . .
H4 H 0.0181 0.9721 0.8990 0.053 Uiso 1 1 calc R . .
C12 C -0.0763(19) 0.8928(10) 0.7967(8) 0.055(3) Uani 1 1 d . . .
H5 H -0.1020 0.9526 0.7734 0.066 Uiso 1 1 calc R . .
C13 C -0.1086(18) 0.7903(11) 0.7547(7) 0.049(3) Uani 1 1 d . . .
H6 H -0.1567 0.7819 0.7020 0.059 Uiso 1 1 calc R . .
C14 C -0.5040(16) 0.4458(12) 0.7067(7) 0.049(3) Uani 1 1 d . . .
C15 C -0.5029(15) 0.5182(10) 0.6467(5) 0.040(3) Uani 1 1 d . . .
C16 C -0.6675(16) 0.5395(12) 0.6049(6) 0.046(3) Uani 1 1 d . . .
C17 C -0.6465(18) 0.6035(14) 0.5502(7) 0.061(4) Uani 1 1 d . . .
H7 H -0.7509 0.6219 0.5220 0.074 Uiso 1 1 calc R . .
C18 C -0.473(2) 0.6430(14) 0.5348(7) 0.067(4) Uani 1 1 d . . .
H8 H -0.4595 0.6856 0.4956 0.080 Uiso 1 1 calc R . .
C19 C -0.3172(17) 0.6172(13) 0.5797(6) 0.054(4) Uani 1 1 d . . .
H9 H -0.1990 0.6417 0.5699 0.065 Uiso 1 1 calc R . .
C20 C -0.0945(13) 0.1626(8) 1.0026(6) 0.029(2) Uani 1 1 d . . .
C21 C 0.1404(15) 0.4993(12) 0.6215(6) 0.047(3) Uani 1 1 d . . .
N1 N 0.5063(11) 0.1217(6) 1.0878(4) 0.0264(16) Uani 1 1 d . . .
N2 N -0.0739(12) 0.7017(7) 0.7863(5) 0.036(2) Uani 1 1 d . . .
N3 N -0.3366(12) 0.5606(8) 0.6335(5) 0.038(2) Uani 1 1 d . . .
O1 O 0.3051(9) 0.4282(6) 1.0607(4) 0.0295(14) Uani 1 1 d . . .
O2 O 0.0140(10) 0.2084(6) 0.9628(4) 0.0364(16) Uani 1 1 d . . .
O3 O -0.2402(10) 0.3472(6) 0.8768(4) 0.0374(16) Uani 1 1 d . . .
O4 O 0.0133(9) 0.5265(6) 0.8387(4) 0.0309(15) Uani 1 1 d . . .
O5 O 0.0765(9) 0.5985(6) 0.9593(3) 0.0271(14) Uani 1 1 d . . .
O6 O 0.3898(9) 0.5048(5) 0.9035(4) 0.0316(15) Uani 1 1 d . . .
O7 O 0.3878(9) 0.2862(5) 0.9435(3) 0.0274(14) Uani 1 1 d . . .
O8 O 0.0938(18) 0.2998(10) 0.7984(5) 0.081(4) Uani 1 1 d . . .
H11 H 0.0167 0.2421 0.7902 0.01(2) Uiso 1 1 calc R . .
H10 H 0.0251 0.3134 0.7677 0.00(2) Uiso 1 1 d R . .
O9 O 0.3827(10) 0.1076(5) 0.9356(4) 0.0339(16) Uani 1 1 d . . .
O10 O -0.3503(13) 0.4557(9) 0.7563(6) 0.067(3) Uani 1 1 d . . .
O11 O -0.137(2) 0.3596(13) 0.6770(9) 0.057(6) Uani 0.56(3) 1 d P . .
O12 O -0.6495(12) 0.3851(10) 0.7123(5) 0.068(3) Uani 1 1 d . . .
O13 O 0.0990(11) 0.5590(9) 0.6718(5) 0.056(3) Uani 1 1 d . . .
O14 O 0.0442(14) 0.4171(9) 0.5817(5) 0.068(3) Uani 1 1 d . . .
O15 O -0.2368(11) 0.0931(7) 0.9758(4) 0.0450(19) Uani 1 1 d . . .
O1W O 0.728(3) 0.1039(14) 0.8044(10) 0.117(8) Uani 0.80(3) 1 d P . .
O2W O 0.370(3) 0.161(2) 0.7800(8) 0.127(11) Uani 0.74(3) 1 d P A 1
O3W O 0.862(4) 0.790(3) 0.4284(13) 0.226(11) Uiso 1 1 d . . .
O4W O 0.449(5) 0.811(4) 0.3725(19) 0.303(16) Uiso 1 1 d . . .

loop_
_atom_site_aniso_label
_atom_site_aniso_U_11
_atom_site_aniso_U_22
_atom_site_aniso_U_33
_atom_site_aniso_U_23
_atom_site_aniso_U_13
_atom_site_aniso_U_12
La1 0.0188(3) 0.0175(3) 0.0291(3) 0.00266(18) 0.00206(18) 0.00105(19)
Zn2 0.0433(10) 0.0147(7) 0.0381(9) 0.0011(6) 0.0029(7) 0.0070(7)
Zn3 0.0260(6) 0.0556(9) 0.0344(6) 0.0083(5) 0.0028(5) 0.0127(6)
C1 0.022(4) 0.016(4) 0.024(4) 0.001(3) -0.003(3) 0.003(4)
C2 0.022(4) 0.017(4) 0.032(5) 0.003(3) 0.000(3) 0.004(4)
C3 0.035(5) 0.027(5) 0.028(5) 0.005(4) 0.000(4) 0.006(4)
C4 0.042(6) 0.036(6) 0.026(5) 0.006(4) -0.002(4) 0.010(5)
C5 0.042(6) 0.029(5) 0.044(6) 0.018(4) 0.009(5) 0.015(5)
C6 0.022(4) 0.021(4) 0.033(5) 0.008(3) 0.009(4) 0.003(4)
C7 0.018(4) 0.013(4) 0.041(5) -0.002(3) 0.006(4) -0.004(4)
C8 0.013(4) 0.028(5) 0.034(5) 0.004(4) -0.005(3) 0.004(4)
C9 0.023(5) 0.024(5) 0.043(5) 0.011(4) 0.011(4) 0.008(4)
C10 0.021(5) 0.037(6) 0.036(5) 0.010(4) 0.007(4) 0.005(4)
C11 0.054(7) 0.024(5) 0.053(7) 0.006(5) 0.009(6) 0.004(5)
C12 0.057(8) 0.036(7) 0.073(9) 0.024(6) 0.003(7) 0.012(6)
C13 0.049(7) 0.055(8) 0.048(6) 0.023(6) -0.003(5) 0.023(6)
C14 0.028(6) 0.064(9) 0.041(6) -0.011(6) -0.010(5) 0.002(6)
C15 0.040(6) 0.053(7) 0.024(5) -0.012(4) -0.006(4) 0.022(6)
C16 0.040(6) 0.080(10) 0.022(5) -0.007(5) -0.001(4) 0.032(7)
C17 0.040(7) 0.094(12) 0.049(7) 0.002(7) -0.008(6) 0.032(8)
C18 0.072(10) 0.085(12) 0.045(7) 0.017(7) 0.003(7) 0.029(10)
C19 0.042(7) 0.090(11) 0.034(6) 0.008(6) 0.012(5) 0.018(7)
C20 0.027(5) 0.017(4) 0.044(5) 0.004(4) 0.010(4) 0.005(4)
C21 0.032(6) 0.068(9) 0.035(6) -0.007(5) -0.010(5) 0.018(6)
N1 0.026(4) 0.017(4) 0.034(4) 0.002(3) 0.007(3) -0.001(3)
N2 0.033(5) 0.037(5) 0.040(5) 0.016(4) 0.000(4) 0.012(4)
N3 0.035(5) 0.053(6) 0.026(4) -0.004(4) 0.003(4) 0.012(5)
O1 0.019(3) 0.030(4) 0.039(4) 0.002(3) 0.003(3) 0.008(3)
O2 0.037(4) 0.024(4) 0.050(4) 0.005(3) 0.017(3) 0.003(3)
O3 0.028(4) 0.035(4) 0.043(4) 0.008(3) -0.001(3) -0.002(3)
O4 0.028(4) 0.029(4) 0.035(4) 0.005(3) 0.001(3) 0.008(3)
O5 0.023(3) 0.031(4) 0.028(3) 0.003(3) 0.003(3) 0.009(3)
O6 0.024(3) 0.022(3) 0.045(4) 0.005(3) 0.006(3) -0.002(3)
O7 0.033(4) 0.024(3) 0.028(3) 0.007(3) 0.005(3) 0.011(3)
O8 0.115(9) 0.072(9) 0.048(5) -0.003(5) -0.008(6) 0.032(8)
O9 0.043(4) 0.017(3) 0.036(4) -0.006(3) -0.005(3) 0.011(3)
O10 0.043(5) 0.070(7) 0.070(6) 0.030(5) -0.017(4) -0.015(5)
O11 0.061(11) 0.037(9) 0.071(11) 0.003(7) 0.013(8) 0.012(8)
O12 0.039(5) 0.085(8) 0.061(6) -0.006(5) 0.002(4) -0.019(5)
O13 0.032(4) 0.072(7) 0.054(5) -0.026(4) 0.007(4) 0.004(4)
O14 0.063(6) 0.059(6) 0.062(6) -0.021(5) -0.017(5) 0.009(5)
O15 0.041(4) 0.037(4) 0.051(5) 0.000(3) 0.013(4) -0.007(4)
O1W 0.136(17) 0.049(10) 0.135(16) -0.026(9) -0.024(11) 0.010(11)
O2W 0.150(19) 0.19(3) 0.044(9) -0.017(11) -0.017(10) 0.083(19)

loop_
_atom_type_symbol
_atom_type_description
_atom_type_scat_dispersion_real
_atom_type_scat_dispersion_imag
_atom_type_scat_source
C C 0.0033 0.0016 'International Tables Vol C Tables 4.2.6.8 and 6.1.1.4'
H H 0.0000 0.0000 'International Tables Vol C Tables 4.2.6.8 and 6.1.1.4'
N N 0.0061 0.0033 'International Tables Vol C Tables 4.2.6.8 and 6.1.1.4'
O O 0.0106 0.0060 'International Tables Vol C Tables 4.2.6.8 and 6.1.1.4'
Zn Zn 0.2839 1.4301 'International Tables Vol C Tables 4.2.6.8 and 6.1.1.4'
La La -0.2871 2.4523 'International Tables Vol C Tables 4.2.6.8 and 6.1.1.4'

loop_
_geom_angle_atom_site_label_1
_geom_angle_atom_site_label_2
_geom_angle_atom_site_label_3
_geom_angle
_geom_angle_site_symmetry_1
_geom_angle_site_symmetry_3
O2 La1 O1 86.1(2) . .
O2 La1 O6 142.3(2) . .
O1 La1 O6 81.8(2) . .
O2 La1 O8 87.5(4) . .
O1 La1 O8 146.0(3) . .
O6 La1 O8 83.1(4) . .
O2 La1 O7 70.8(2) . .
O1 La1 O7 69.05(18) . .
O6 La1 O7 71.5(2) . .
O8 La1 O7 77.3(3) . .
O2 La1 O3 76.6(2) . .
O1 La1 O3 133.0(2) . .
O6 La1 O3 135.4(2) . .
O8 La1 O3 77.3(3) . .
O7 La1 O3 139.1(2) . .
O2 La1 O5 70.3(2) . 2_567
O1 La1 O5 65.83(19) . 2_567
O6 La1 O5 133.4(2) . 2_567
O8 La1 O5 141.3(4) . 2_567
O7 La1 O5 121.10(19) . 2_567
O3 La1 O5 67.2(2) . 2_567
O2 La1 O4 141.0(2) . .
O1 La1 O4 128.1(2) . .
O6 La1 O4 69.9(2) . .
O8 La1 O4 73.4(3) . .
O7 La1 O4 133.6(2) . .
O3 La1 O4 66.3(2) . .
O5 La1 O4 104.14(18) 2_567 .
O2 La1 O5 141.2(2) . .
O1 La1 O5 83.3(2) . .
O6 La1 O5 72.5(2) . .
O8 La1 O5 120.5(3) . .
O7 La1 O5 137.0(2) . .
O3 La1 O5 83.7(2) . .
O5 La1 O5 71.3(3) 2_567 .
O4 La1 O5 47.47(18) . .
N1 Zn2 N1 180.000(3) . 2_657
N1 Zn2 O9 80.8(3) . .
N1 Zn2 O9 99.2(3) 2_657 .
N1 Zn2 O9 99.2(3) . 2_657
N1 Zn2 O9 80.8(3) 2_657 2_657
O9 Zn2 O9 180.000(4) . 2_657
N1 Zn2 O15 89.9(3) . 1_655
N1 Zn2 O15 90.1(3) 2_657 1_655
O9 Zn2 O15 82.7(3) . 1_655
O9 Zn2 O15 97.3(3) 2_657 1_655
N1 Zn2 O15 90.1(3) . 2_557
N1 Zn2 O15 89.9(3) 2_657 2_557
O9 Zn2 O15 97.3(3) . 2_557
O9 Zn2 O15 82.7(3) 2_657 2_557
O15 Zn2 O15 180.000(1) 1_655 2_557
O13 Zn3 O10 156.8(4) . .
O13 Zn3 O4 100.8(3) . .
O10 Zn3 O4 83.2(3) . .
O13 Zn3 N3 101.1(4) . .
O10 Zn3 N3 79.1(4) . .
O4 Zn3 N3 157.4(3) . .
O13 Zn3 N2 98.8(4) . .
O10 Zn3 N2 104.2(4) . .
O4 Zn3 N2 75.2(3) . .
N3 Zn3 N2 95.7(3) . .
O13 Zn3 O11 81.5(5) . .
O10 Zn3 O11 75.4(5) . .
O4 Zn3 O11 94.8(4) . .
N3 Zn3 O11 94.2(5) . .
N2 Zn3 O11 169.9(5) . .
O6 C1 O1 125.3(8) 2_667 .
O6 C1 C2 116.6(7) 2_667 .
O1 C1 C2 118.1(8) . .
C6 C2 C3 117.8(8) . .
C6 C2 C1 126.4(8) . .
C3 C2 C1 115.8(7) . .
C2 C3 C4 119.3(9) . .
C5 C4 C3 119.1(9) . .
N1 C5 C4 121.7(8) . .
N1 C6 C2 122.7(8) . .
N1 C6 C7 114.2(7) . .
C2 C6 C7 123.1(7) . .
O7 C7 O9 124.8(8) . .
O7 C7 C6 118.2(7) . .
O9 C7 C6 116.8(7) . .
O5 C8 O4 119.4(8) . .
O5 C8 C9 122.7(8) . .
O4 C8 C9 117.9(8) . .
C10 C9 N2 121.0(8) . .
C10 C9 C8 127.5(9) . .
N2 C9 C8 111.4(8) . .
C9 C10 C11 117.2(9) . .
C9 C10 C20 125.6(9) . 2_567
C11 C10 C20 117.1(9) . 2_567
C12 C11 C10 123.1(11) . .
C11 C12 C13 117.5(10) . .
N2 C13 C12 123.1(11) . .
O12 C14 O10 122.1(14) . .
O12 C14 C15 120.6(11) . .
O10 C14 C15 117.1(13) . .
N3 C15 C16 121.9(12) . .
N3 C15 C14 115.8(9) . .
C16 C15 C14 122.3(12) . .
C17 C16 C15 116.0(12) . .
C17 C16 C21 120.1(10) . 1_455
C15 C16 C21 123.9(12) . 1_455
C16 C17 C18 121.3(12) . .
C17 C18 C19 118.3(14) . .
N3 C19 C18 120.2(13) . .
O15 C20 O2 124.6(9) . .
O15 C20 C10 118.5(9) . 2_567
O2 C20 C10 116.4(9) . 2_567
O14 C21 O13 128.1(12) . .
O14 C21 C16 117.8(9) . 1_655
O13 C21 C16 114.0(11) . 1_655
C5 N1 C6 119.3(8) . .
C5 N1 Zn2 127.0(6) . .
C6 N1 Zn2 112.7(6) . .
C13 N2 C9 117.9(9) . .
C13 N2 Zn3 125.1(8) . .
C9 N2 Zn3 117.0(6) . .
C19 N3 C15 122.1(10) . .
C19 N3 Zn3 126.6(9) . .
C15 N3 Zn3 110.8(7) . .
C1 O1 La1 131.0(5) . .
C20 O2 La1 139.0(5) . .
C8 O4 Zn3 117.3(5) . .
C8 O4 La1 97.9(5) . .
Zn3 O4 La1 143.7(3) . .
C8 O5 La1 127.8(5) . 2_567
C8 O5 La1 95.2(5) . .
La1 O5 La1 108.7(2) 2_567 .
C1 O6 La1 159.0(6) 2_667 .
C7 O7 La1 129.9(6) . .
C7 O9 Zn2 113.0(5) . .
C14 O10 Zn3 114.4(9) . .
C21 O13 Zn3 130.9(9) . .
C20 O15 Zn2 145.5(7) . 1_455

loop_
_geom_bond_atom_site_label_1
_geom_bond_atom_site_label_2
_geom_bond_distance
_geom_bond_site_symmetry_2
La1 O2 2.402(7) .
La1 O1 2.423(6) .
La1 O6 2.424(7) .
La1 O8 2.451(8) .
La1 O7 2.547(6) .
La1 O3 2.621(7) .
La1 O5 2.638(6) 2_567
La1 O4 2.653(6) .
La1 O5 2.735(6) .
Zn2 N1 2.052(7) .
Zn2 N1 2.052(7) 2_657
Zn2 O9 2.077(6) .
Zn2 O9 2.077(6) 2_657
Zn2 O15 2.226(8) 1_655
Zn2 O15 2.226(8) 2_557
Zn3 O13 1.997(8) .
Zn3 O10 2.047(10) .
Zn3 O4 2.144(6) .
Zn3 N3 2.149(8) .
Zn3 N2 2.160(9) .
Zn3 O11 2.289(15) .
C1 O6 1.241(12) 2_667
C1 O1 1.268(10) .
C1 C2 1.516(11) .
C2 C6 1.379(12) .
C2 C3 1.379(12) .
C3 C4 1.388(13) .
C4 C5 1.373(14) .
C5 N1 1.327(12) .
C6 N1 1.338(11) .
C6 C7 1.556(12) .
C7 O7 1.250(11) .
C7 O9 1.263(10) .
C8 O5 1.232(11) .
C8 O4 1.280(11) .
C8 C9 1.514(12) .
C9 C10 1.353(14) .
C9 N2 1.380(13) .
C10 C11 1.412(14) .
C10 C20 1.551(14) 2_567
C11 C12 1.300(17) .
C12 C13 1.376(18) .
C13 N2 1.344(14) .
C14 O12 1.232(17) .
C14 O10 1.295(12) .
C14 C15 1.47(2) .
C15 N3 1.325(16) .
C15 C16 1.404(13) .
C16 C17 1.34(2) .
C16 C21 1.517(18) 1_455
C17 C18 1.38(2) .
C18 C19 1.398(17) .
C19 N3 1.263(17) .
C20 O15 1.230(12) .
C20 O2 1.264(12) .
C20 C10 1.551(14) 2_567
C21 O14 1.217(15) .
C21 O13 1.221(12) .
C21 C16 1.517(18) 1_655
O5 La1 2.638(6) 2_567
O6 C1 1.241(12) 2_667
O15 Zn2 2.226(8) 1_455

loop_
_geom_torsion_atom_site_label_1
_geom_torsion_atom_site_label_2
_geom_torsion_atom_site_label_3
_geom_torsion_atom_site_label_4
_geom_torsion
_geom_torsion_site_symmetry_1
_geom_torsion_site_symmetry_4
O2 La1 O7 C6 -15.6(7) . .
O1 La1 O7 C6 77.6(8) . .
O6 La1 O7 C6 165.7(8) . .
O9 La1 O7 C6 -106.4(8) . .
O3 La1 O7 C6 -54.6(9) . .
O18 La1 O7 C6 35.5(8) 2_567 .
O4 La1 O7 C6 -159.1(7) . .
O18 La1 O7 C6 131.2(7) . .
N2 Zn2 O8 C6 14.2(6) . .
N2 Zn2 O8 C6 -165.8(6) 2_657 .
O8 Zn2 O8 C6 112(100) 2_657 .
O14 Zn2 O8 C6 103.0(7) 2_557 .
O14 Zn2 O8 C6 -77.0(7) 1_655 .
O2 La1 O1 C3 91.8(8) . .
O6 La1 O1 C3 -52.4(8) . .
O9 La1 O1 C3 13.7(12) . .
O7 La1 O1 C3 20.9(8) . .
O3 La1 O1 C3 159.4(7) . .
O18 La1 O1 C3 161.9(9) 2_567 .
O4 La1 O1 C3 -108.7(8) . .
O18 La1 O1 C3 -125.6(8) . .
O2 La1 O6 C3 -104.4(16) . 2_667
O1 La1 O6 C3 -31.8(16) . 2_667
O9 La1 O6 C3 178.2(16) . 2_667
O7 La1 O6 C3 -102.4(16) . 2_667
O3 La1 O6 C3 114.9(16) . 2_667
O18 La1 O6 C3 13.4(17) 2_567 2_667
O4 La1 O6 C3 104.0(16) . 2_667
O18 La1 O6 C3 53.7(16) . 2_667
O1 La1 O2 C22 74.4(10) . .
O6 La1 O2 C22 145.7(9) . .
O9 La1 O2 C22 -137.8(11) . .
O7 La1 O2 C22 143.6(11) . .
O3 La1 O2 C22 -61.5(10) . .
O18 La1 O2 C22 8.7(10) 2_567 .
O4 La1 O2 C22 -79.7(11) . .
O18 La1 O2 C22 0.2(12) . .
La1 O1 C3 O6 95.3(10) . 2_667
La1 O1 C3 C4 -88.0(10) . .
O10 Zn3 O4 C10 106.8(7) . .
O12 Zn3 O4 C10 -96.4(7) . .
N4 Zn3 O4 C10 -58.2(12) . .
N3 Zn3 O4 C10 10.4(7) . .
O19 Zn3 O4 C10 -171.0(8) . .
O10 Zn3 O4 La1 -89.0(6) . .
O12 Zn3 O4 La1 67.9(6) . .
N4 Zn3 O4 La1 106.0(9) . .
N3 Zn3 O4 La1 174.7(6) . .
O19 Zn3 O4 La1 -6.7(7) . .
O2 La1 O4 C10 124.8(5) . .
O1 La1 O4 C10 -21.5(6) . .
O6 La1 O4 C10 -82.7(5) . .
O9 La1 O4 C10 -172.8(6) . .
O7 La1 O4 C10 -118.3(5) . .
O3 La1 O4 C10 105.5(5) . .
O18 La1 O4 C10 48.8(6) 2_567 .
O18 La1 O4 C10 1.6(5) . .
O2 La1 O4 Zn3 -41.1(7) . .
O1 La1 O4 Zn3 172.6(4) . .
O6 La1 O4 Zn3 111.3(5) . .
O9 La1 O4 Zn3 21.3(6) . .
O7 La1 O4 Zn3 75.8(6) . .
O3 La1 O4 Zn3 -60.4(5) . .
O18 La1 O4 Zn3 -117.1(5) 2_567 .
O18 La1 O4 Zn3 -164.3(6) . .
La1 O7 C6 O8 102.0(9) . .
La1 O7 C6 C5 -83.0(10) . .
Zn2 O8 C6 O7 162.2(7) . .
Zn2 O8 C6 C5 -12.9(10) . .
O7 C6 C5 N2 -173.3(8) . .
O8 C6 C5 N2 2.1(12) . .
O7 C6 C5 C4 4.3(13) . .
O8 C6 C5 C4 179.7(9) . .
N2 C5 C4 C7 0.1(14) . .
C6 C5 C4 C7 -177.4(9) . .
N2 C5 C4 C3 179.8(9) . .
C6 C5 C4 C3 2.4(14) . .
O6 C3 C4 C7 62.5(11) 2_667 .
O1 C3 C4 C7 -114.4(10) . .
O6 C3 C4 C5 -117.2(10) 2_667 .
O1 C3 C4 C5 65.8(12) . .
O10 Zn3 N3 C12 75.8(10) . .
O12 Zn3 N3 C12 -106.7(10) . .
O4 Zn3 N3 C12 174.6(11) . .
N4 Zn3 N3 C12 -26.5(10) . .
O19 Zn3 N3 C12 166(3) . .
O10 Zn3 N3 C11 -105.2(7) . .
O12 Zn3 N3 C11 72.4(7) . .
O4 Zn3 N3 C11 -6.4(7) . .
N4 Zn3 N3 C11 152.6(7) . .
O19 Zn3 N3 C11 -15(3) . .
C4 C5 N2 C9 1.9(14) . .
C6 C5 N2 C9 179.5(8) . .
C4 C5 N2 Zn2 -167.7(7) . .
C6 C5 N2 Zn2 10.0(10) . .
N2 Zn2 N2 C9 7(100) 2_657 .
O8 Zn2 N2 C9 -1.4(9) 2_657 .
O8 Zn2 N2 C9 178.6(9) . .
O14 Zn2 N2 C9 81.1(9) 2_557 .
O14 Zn2 N2 C9 -98.9(9) 1_655 .
N2 Zn2 N2 C5 176(100) 2_657 .
O8 Zn2 N2 C5 167.2(7) 2_657 .
O8 Zn2 N2 C5 -12.8(7) . .
O14 Zn2 N2 C5 -110.3(7) 2_557 .
O14 Zn2 N2 C5 69.7(7) 1_655 .
O12 Zn3 O10 C23 15.1(18) . .
O4 Zn3 O10 C23 112.6(11) . .
N4 Zn3 O10 C23 -73.2(12) . .
N3 Zn3 O10 C23 -170.9(11) . .
O19 Zn3 O10 C23 19.2(11) . .
C5 C4 C7 C8 -2.4(15) . .
C3 C4 C7 C8 177.8(9) . .
C11 N3 C12 C15 1.7(19) . .
Zn3 N3 C12 C15 -179.3(11) . .
C4 C7 C8 C9 2.8(16) . .
C12 N3 C11 C13 -0.7(15) . .
Zn3 N3 C11 C13 -179.8(7) . .
C12 N3 C11 C10 -178.6(9) . .
Zn3 N3 C11 C10 2.3(10) . .
C5 N2 C9 C8 -1.4(16) . .
Zn2 N2 C9 C8 166.5(8) . .
C7 C8 C9 N2 -0.9(17) . .
O10 Zn3 N4 C18 -28.1(11) . .
O12 Zn3 N4 C18 175.5(11) . .
O4 Zn3 N4 C18 136.9(10) . .
N3 Zn3 N4 C18 72.0(10) . .
O19 Zn3 N4 C18 -110.2(11) . .
O10 Zn3 N4 C16 160.7(7) . .
O12 Zn3 N4 C16 4.3(7) . .
O4 Zn3 N4 C16 -34.4(13) . .
N3 Zn3 N4 C16 -99.2(7) . .
O19 Zn3 N4 C16 78.5(8) . .
O10 Zn3 O12 C17 -86.3(13) . .
O4 Zn3 O12 C17 172.7(9) . .
N4 Zn3 O12 C17 6.7(9) . .
N3 Zn3 O12 C17 99.9(9) . .
O19 Zn3 O12 C17 -90.4(10) . .
C16 N4 C18 C21 4.2(19) . .
Zn3 N4 C18 C21 -166.2(10) . .
C18 N4 C16 C19 -4.3(16) . .
Zn3 N4 C16 C19 167.4(8) . .
C18 N4 C16 C17 174.7(11) . .
Zn3 N4 C16 C17 -13.5(11) . .
Zn3 O12 C17 O13 169.5(10) . .
Zn3 O12 C17 C16 -16.1(13) . .
N4 C16 C17 O13 -165.0(10) . .
C19 C16 C17 O13 14.0(17) . .
N4 C16 C17 O12 20.5(15) . .
C19 C16 C17 O12 -160.4(10) . .
N3 C11 C13 C14 -1.1(14) . .
C10 C11 C13 C14 176.4(10) . .
N3 C11 C13 C22 176.9(9) . 2_567
C10 C11 C13 C22 -5.6(15) . 2_567
C11 C13 C14 C15 2.2(17) . .
C22 C13 C14 C15 -176.0(11) 2_567 .
C13 C14 C15 C12 -1(2) . .
N3 C12 C15 C14 -1(2) . .
Zn2 O14 C22 O2 -166.9(8) 1_455 .
Zn2 O14 C22 C13 21.0(16) 1_455 2_567
La1 O2 C22 O14 115.1(10) . .
La1 O2 C22 C13 -72.7(12) . 2_567
N4 C16 C19 C20 1.2(16) . .
C17 C16 C19 C20 -177.7(11) . .
N4 C16 C19 C23 -175.6(10) . 1_455
C17 C16 C19 C23 5.4(16) . 1_455
C16 C19 C20 C21 1.7(19) . .
C23 C19 C20 C21 178.6(12) 1_455 .
C19 C20 C21 C18 -2(2) . .
N4 C18 C21 C20 -1(2) . .
Zn3 O10 C23 O15 12(2) . .
Zn3 O10 C23 C19 -172.8(8) . 1_655
O2 La1 O18 C10 -124.6(6) . .
O1 La1 O18 C10 160.2(6) . .
O6 La1 O18 C10 76.7(6) . .
O9 La1 O18 C10 4.5(7) . .
O7 La1 O18 C10 111.1(6) . .
O3 La1 O18 C10 -65.1(6) . .
O18 La1 O18 C10 -133.0(6) 2_567 .
O4 La1 O18 C10 -1.7(5) . .
O2 La1 O18 La1 8.5(4) . 2_567
O1 La1 O18 La1 -66.7(2) . 2_567
O6 La1 O18 La1 -150.2(3) . 2_567
O9 La1 O18 La1 137.5(4) . 2_567
O7 La1 O18 La1 -115.9(3) . 2_567
O3 La1 O18 La1 67.9(2) . 2_567
O18 La1 O18 La1 0.0 2_567 2_567
O4 La1 O18 La1 131.4(3) . 2_567
La1 O18 C10 O4 -115.6(7) 2_567 .
La1 O18 C10 O4 2.9(9) . .
La1 O18 C10 C11 64.8(12) 2_567 .
La1 O18 C10 C11 -176.6(8) . .
Zn3 O4 C10 O18 167.6(7) . .
La1 O4 C10 O18 -3.0(9) . .
Zn3 O4 C10 C11 -12.8(10) . .
La1 O4 C10 C11 176.5(7) . .
C13 C11 C10 O18 8.7(15) . .
N3 C11 C10 O18 -173.6(8) . .
C13 C11 C10 O4 -170.9(9) . .
N3 C11 C10 O4 6.8(12) . .
